data_7249732
loop_
_publ_author_name
'Prashanth, Jupally'
'Pisini, Krishna Prasad'
'Surampudi, Anuja Venkata Sai Durga'
'Nechipadappu, Sunil Kumar'
'Swain, Debasish'
'Balasubramanian, Sridhar'

_publ_section_title
;
 Flutamide degradation driven by sulfonic acids: An unforeseen salts and
 salt polymorphs of degraded flutamide impurity
;
_journal_name_full CrystEngComm
_journal_paper_doi 10.1039/D4CE00979G
_journal_year 2025
_chemical_formula_moiety 'C7 H6 F3 N2 O2 1+, 2(C7 H7 O3 S) 2-, 2(H2 O), H3 O 1+'
_chemical_formula_sum 'C21 H27 F3 N2 O11 S2'
_chemical_formula_weight 604.57
_chemical_name_common 'Flu.D-PTSA-H2O (1:2:3)'
_space_group_crystal_system monoclinic
_space_group_IT_number 4
_space_group_name_Hall 'P 2yb'
_space_group_name_H-M_alt 'P 1 21 1'
_atom_sites_solution_hydrogens mixed
_audit_creation_method SHELXL-2019/3
_audit_update_record
;
2024-09-26 deposited with the CCDC.	2024-12-12 downloaded from the CCDC.
;
_cell_angle_alpha 90
_cell_angle_beta 94.428(3)
_cell_angle_gamma 90
_cell_formula_units_Z 2
_cell_length_a 9.8176(6)
_cell_length_b 7.4895(4)
_cell_length_c 17.8098(10)
_cell_measurement_reflns_used 6112
_cell_measurement_temperature 100(2)
_cell_measurement_theta_max 24.4
_cell_measurement_theta_min 2.29
_cell_volume 1305.63(13)
_computing_cell_refinement '<i>SAINT</i> (Bruker, 2016)'
_computing_data_collection '<i>APEX3</i> (Bruker, 2016)'
_computing_data_reduction 'Bruker SAINT'
_computing_molecular_graphics 'Bruker SHELXTL'
_computing_publication_material 'Bruker SHELXTL'
_computing_structure_refinement 'SHELXL-2018/3 (Sheldrick, 2018)'
_computing_structure_solution 'SHELXT 2018/2 (Sheldrick, 2018)'
_diffrn_ambient_temperature 100(2)
_diffrn_measured_fraction_theta_full 0.998
_diffrn_measured_fraction_theta_max 0.995
_diffrn_measurement_device_type 'Bruker D8 QUEST PHOTON-100'
_diffrn_measurement_method '\w and \f'
_diffrn_radiation_type MoK\a
_diffrn_radiation_wavelength 0.71073
_diffrn_reflns_av_R_equivalents 0.1081
_diffrn_reflns_av_unetI/netI 0.1079
_diffrn_reflns_Laue_measured_fraction_full 0.998
_diffrn_reflns_Laue_measured_fraction_max 0.995
_diffrn_reflns_limit_h_max 13
_diffrn_reflns_limit_h_min -13
_diffrn_reflns_limit_k_max 9
_diffrn_reflns_limit_k_min -10
_diffrn_reflns_limit_l_max 23
_diffrn_reflns_limit_l_min -23
_diffrn_reflns_number 34218
_diffrn_reflns_point_group_measured_fraction_full 0.999
_diffrn_reflns_point_group_measured_fraction_max 0.990
_diffrn_reflns_theta_full 25.242
_diffrn_reflns_theta_max 28.353
_diffrn_reflns_theta_min 2.294
_exptl_absorpt_coefficient_mu 0.287
_exptl_absorpt_correction_T_max 0.7457
_exptl_absorpt_correction_T_min 0.5127
_exptl_absorpt_correction_type multi-scan
_exptl_absorpt_process_details
;
 SADABS 2016/2: Krause, L., Herbst-Irmer, R., Sheldrick G.M. & Stalke D.,
 J. Appl. Cryst. 48 (2015) 3-10
;
_exptl_crystal_colour colourless
_exptl_crystal_density_diffrn 1.538
_exptl_crystal_description plate
_exptl_crystal_F_000 628
_exptl_crystal_size_max 0.310
_exptl_crystal_size_mid 0.250
_exptl_crystal_size_min 0.200
_refine_diff_density_max 0.608
_refine_diff_density_min -0.520
_refine_diff_density_rms 0.080
_refine_ls_abs_structure_details
;
 Flack x determined using 1488 quotients [(I+)-(I-)]/[(I+)+(I-)]
 (Parsons, Flack and Wagner, Acta Cryst. B69 (2013) 249-259).
;
_refine_ls_abs_structure_Flack 0.06(5)
_refine_ls_extinction_method none
_refine_ls_goodness_of_fit_ref 1.015
_refine_ls_hydrogen_treatment mixed
_refine_ls_matrix_type full
_refine_ls_number_parameters 387
_refine_ls_number_reflns 6462
_refine_ls_number_restraints 10
_refine_ls_restrained_S_all 1.015
_refine_ls_R_factor_all 0.1044
_refine_ls_R_factor_gt 0.0560
_refine_ls_shift/su_max 0.000
_refine_ls_shift/su_mean 0.000
_refine_ls_structure_factor_coef Fsqd
_refine_ls_weighting_details 'w=1/[\s^2^(Fo^2^)+(0.0385P)^2^+0.9239P] where P=(Fo^2^+2Fc^2^)/3'
_refine_ls_weighting_scheme calc
_refine_ls_wR_factor_gt 0.0980
_refine_ls_wR_factor_ref 0.1147
_reflns_Friedel_coverage 0.851
_reflns_Friedel_fraction_full 1.000
_reflns_Friedel_fraction_max 0.984
_reflns_number_gt 4546
_reflns_number_total 6462
_reflns_threshold_expression 'I > 2\s(I)'
_cod_data_source_file d4ce00979g2.cif
_cod_data_source_block KB1456_0m_a
_cod_original_sg_symbol_H-M 'P 21'
_cod_database_code 7249732
_shelx_shelxl_version_number 2019/3
_shelx_space_group_comment
;
The symmetry employed for this shelxl refinement is uniquely defined
by the following loop, which should always be used as a source of
symmetry information in preference to the above space-group names.
They are only intended as comments.
;
_shelx_estimated_absorpt_t_min 0.916
_shelx_estimated_absorpt_t_max 0.945

loop_
_space_group_symop_operation_xyz
'x, y, z'
'-x, y+1/2, -z'

loop_
_atom_site_label
_atom_site_type_symbol
_atom_site_fract_x
_atom_site_fract_y
_atom_site_fract_z
_atom_site_U_iso_or_equiv
_atom_site_adp_type
_atom_site_occupancy
_atom_site_site_symmetry_order
_atom_site_calc_flag
_atom_site_refinement_flags_posn
_atom_site_refinement_flags_adp
_atom_site_refinement_flags_occupancy
_atom_site_disorder_assembly
_atom_site_disorder_group
C1 C 0.7273(5) 0.3420(7) 0.2012(3) 0.0199(11) Uani 1 1 d . . . . .
C2 C 0.5851(5) 0.3377(6) 0.1994(3) 0.0184(11) Uani 1 1 d . . . . .
C3 C 0.5259(5) 0.3755(6) 0.2663(3) 0.0192(11) Uani 1 1 d . . . . .
H3 H 0.429340 0.372293 0.267542 0.023 Uiso 1 1 calc R U . . .
C4 C 0.6072(5) 0.4178(6) 0.3312(3) 0.0169(11) Uani 1 1 d . . . . .
C5 C 0.7471(5) 0.4245(6) 0.3316(3) 0.0202(12) Uani 1 1 d . . . . .
H5 H 0.801409 0.455342 0.376139 0.024 Uiso 1 1 calc R U . . .
C6 C 0.8076(5) 0.3853(7) 0.2656(3) 0.0217(12) Uani 1 1 d . . . . .
H6 H 0.904209 0.388244 0.264838 0.026 Uiso 1 1 calc R U . . .
C7 C 0.4893(6) 0.3048(8) 0.1301(3) 0.0279(13) Uani 1 1 d . . . . .
N1 N 0.8030(5) 0.2993(6) 0.1350(3) 0.0275(11) Uani 1 1 d . . . . .
N2 N 0.5419(5) 0.4567(7) 0.4000(3) 0.0187(9) Uani 1 1 d . . . . .
H2NB H 0.448(7) 0.499(8) 0.393(3) 0.047(19) Uiso 1 1 d . . . . .
H2NA H 0.583(6) 0.536(8) 0.429(3) 0.032(18) Uiso 1 1 d . . . . .
H2NC H 0.534(6) 0.366(9) 0.427(4) 0.04(2) Uiso 1 1 d . . . . .
O1 O 0.7505(5) 0.2019(7) 0.0873(3) 0.0614(15) Uani 1 1 d . . . . .
O2 O 0.9181(4) 0.3545(8) 0.1336(3) 0.0594(16) Uani 1 1 d . . . . .
F1 F 0.4841(3) 0.1385(4) 0.10572(17) 0.0305(8) Uani 1 1 d . . . . .
F2 F 0.5254(5) 0.4039(5) 0.0715(2) 0.0626(13) Uani 1 1 d . . . . .
F3 F 0.3646(4) 0.3536(6) 0.1415(2) 0.0628(14) Uani 1 1 d . . . . .
C8A C 0.6692(5) -0.0826(6) 0.3291(3) 0.0155(10) Uani 1 1 d . . . . .
C9A C 0.7926(5) -0.0837(6) 0.2958(3) 0.0189(12) Uani 1 1 d . . . . .
H9A H 0.875092 -0.053860 0.324518 0.023 Uiso 1 1 calc R U . . .
C10A C 0.7944(6) -0.1286(7) 0.2204(3) 0.0246(12) Uani 1 1 d . . . . .
H10A H 0.878918 -0.129078 0.197807 0.030 Uiso 1 1 calc R U . . .
C11A C 0.6758(6) -0.1729(7) 0.1772(3) 0.0243(12) Uani 1 1 d . . . . .
C12A C 0.5527(6) -0.1728(7) 0.2117(3) 0.0259(13) Uani 1 1 d . . . . .
H12A H 0.470492 -0.204015 0.182989 0.031 Uiso 1 1 calc R U . . .
C13A C 0.5484(5) -0.1284(7) 0.2864(3) 0.0216(12) Uani 1 1 d . . . . .
H13A H 0.463866 -0.128751 0.308929 0.026 Uiso 1 1 calc R U . . .
C14A C 0.6797(7) -0.2173(9) 0.0949(3) 0.0383(16) Uani 1 1 d . . . . .
H14A H 0.594679 -0.277380 0.076961 0.057 Uiso 1 1 calc R U . . .
H14B H 0.757366 -0.296227 0.087986 0.057 Uiso 1 1 calc R U . . .
H14C H 0.689624 -0.107044 0.066159 0.057 Uiso 1 1 calc R U . . .
O3A O 0.5525(3) 0.0915(5) 0.43269(19) 0.0199(8) Uani 1 1 d . . . . .
O4A O 0.7968(3) 0.0418(4) 0.45042(19) 0.0182(8) Uani 1 1 d . . . . .
O5A O 0.6383(3) -0.2043(4) 0.46289(19) 0.0196(8) Uani 1 1 d . . . . .
S1A S 0.66468(12) -0.03559(15) 0.42585(7) 0.0149(3) Uani 1 1 d . . . . .
C8B C 0.1612(5) -0.2862(6) 0.2474(3) 0.0179(11) Uani 1 1 d . . . . .
C9B C 0.1482(5) -0.3647(7) 0.1768(3) 0.0228(12) Uani 1 1 d . . . . .
H9B H 0.145170 -0.490962 0.171871 0.027 Uiso 1 1 calc R U . . .
C10B C 0.1396(6) -0.2559(7) 0.1132(3) 0.0269(13) Uani 1 1 d . . . . .
H10B H 0.131413 -0.309707 0.064742 0.032 Uiso 1 1 calc R U . . .
C11B C 0.1427(5) -0.0704(7) 0.1186(3) 0.0243(12) Uani 1 1 d . . . . .
C12B C 0.1561(6) 0.0043(7) 0.1909(3) 0.0256(13) Uani 1 1 d . . . . .
H12B H 0.158968 0.130449 0.196246 0.031 Uiso 1 1 calc R U . . .
C13B C 0.1653(5) -0.1013(7) 0.2544(3) 0.0217(12) Uani 1 1 d . . . . .
H13B H 0.174488 -0.047950 0.302905 0.026 Uiso 1 1 calc R U . . .
C14B C 0.1355(7) 0.0431(8) 0.0494(3) 0.0351(15) Uani 1 1 d . . . . .
H14D H 0.079010 -0.016503 0.009133 0.053 Uiso 1 1 calc R U . . .
H14E H 0.227734 0.061304 0.033417 0.053 Uiso 1 1 calc R U . . .
H14F H 0.094947 0.158840 0.060413 0.053 Uiso 1 1 calc R U . . .
O3B O 0.2997(3) -0.3634(4) 0.37211(19) 0.0180(8) Uani 1 1 d . . . . .
O4B O 0.0525(3) -0.3750(5) 0.37087(19) 0.0210(8) Uani 1 1 d . . . . .
O5B O 0.1749(3) -0.6034(4) 0.3060(2) 0.0204(8) Uani 1 1 d . . . . .
S1B S 0.17154(13) -0.41676(15) 0.32999(7) 0.0164(3) Uani 1 1 d . . . . .
O1W O 0.2976(3) -0.0407(5) 0.4529(2) 0.0210(8) Uani 1 1 d D . . . .
H1W H 0.381(3) -0.002(8) 0.445(3) 0.031 Uiso 1 1 d D U . . .
H2W H 0.292(6) -0.143(5) 0.432(3) 0.031 Uiso 1 1 d D U . . .
O2W O 0.0916(4) -0.8391(4) 0.4075(2) 0.0189(8) Uani 1 1 d D . . . .
H4W H 0.156(4) -0.919(6) 0.419(2) 0.028 Uiso 1 1 d D U . . .
H3W H 0.118(5) -0.768(6) 0.371(2) 0.028 Uiso 1 1 d D U . . .
O3W O -0.0012(4) -0.6740(5) 0.5094(2) 0.0195(8) Uani 1 1 d D . . . .
H5W H -0.026(5) -0.740(7) 0.550(2) 0.029 Uiso 1 1 d D U . . .
H6W H 0.061(4) -0.594(6) 0.530(3) 0.029 Uiso 1 1 d D U . . .
H7W H 0.036(5) -0.738(6) 0.474(2) 0.029 Uiso 1 1 d D U . . .

loop_
_atom_site_aniso_label
_atom_site_aniso_U_11
_atom_site_aniso_U_22
_atom_site_aniso_U_33
_atom_site_aniso_U_23
_atom_site_aniso_U_13
_atom_site_aniso_U_12
C1 0.026(3) 0.016(3) 0.019(3) 0.000(2) 0.005(2) 0.000(2)
C2 0.024(3) 0.013(2) 0.017(3) 0.001(2) -0.003(2) -0.002(2)
C3 0.021(3) 0.014(2) 0.022(3) 0.002(2) -0.001(2) -0.001(2)
C4 0.021(3) 0.012(2) 0.018(3) -0.002(2) -0.001(2) -0.0013(18)
C5 0.021(3) 0.019(3) 0.021(3) -0.004(2) 0.000(2) -0.002(2)
C6 0.017(3) 0.022(3) 0.026(3) -0.001(2) 0.002(2) -0.003(2)
C7 0.033(3) 0.028(3) 0.022(3) -0.004(3) -0.004(3) 0.004(3)
N1 0.035(3) 0.027(3) 0.021(3) -0.001(2) 0.008(2) -0.009(2)
N2 0.022(2) 0.019(2) 0.016(2) -0.003(2) 0.0010(19) 0.002(2)
O1 0.062(3) 0.079(4) 0.046(3) -0.032(3) 0.025(3) -0.033(3)
O2 0.025(2) 0.119(5) 0.035(3) -0.008(3) 0.007(2) -0.007(3)
F1 0.0367(19) 0.0252(17) 0.0284(19) -0.0069(14) -0.0057(15) -0.0030(14)
F2 0.114(4) 0.039(2) 0.029(2) 0.0126(17) -0.027(2) -0.023(2)
F3 0.034(2) 0.102(4) 0.048(3) -0.039(2) -0.0213(19) 0.029(2)
C8A 0.018(3) 0.013(2) 0.015(3) 0.0034(19) 0.004(2) 0.0019(18)
C9A 0.016(3) 0.021(3) 0.020(3) 0.000(2) 0.005(2) 0.0027(19)
C10A 0.030(3) 0.028(3) 0.017(3) 0.001(2) 0.009(2) 0.005(2)
C11A 0.041(3) 0.017(3) 0.015(3) -0.001(2) 0.004(3) 0.005(2)
C12A 0.033(3) 0.022(3) 0.021(3) 0.003(2) -0.004(3) -0.006(2)
C13A 0.021(3) 0.022(3) 0.022(3) 0.003(2) 0.003(2) -0.001(2)
C14A 0.055(4) 0.040(4) 0.020(3) -0.006(3) 0.004(3) 0.002(3)
O3A 0.0185(18) 0.0187(17) 0.0230(19) -0.0011(16) 0.0048(15) 0.0062(15)
O4A 0.0142(17) 0.0220(19) 0.0185(19) -0.0037(15) 0.0014(15) -0.0038(14)
O5A 0.0253(19) 0.0153(17) 0.019(2) 0.0038(15) 0.0062(16) -0.0042(14)
S1A 0.0157(6) 0.0127(6) 0.0165(7) 0.0008(5) 0.0036(5) -0.0001(5)
C8B 0.018(3) 0.020(3) 0.016(3) -0.001(2) 0.005(2) 0.000(2)
C9B 0.031(3) 0.020(3) 0.018(3) -0.002(2) 0.006(2) -0.002(2)
C10B 0.035(3) 0.032(3) 0.014(3) -0.005(2) 0.002(3) -0.001(2)
C11B 0.025(3) 0.029(3) 0.019(3) 0.005(2) 0.002(2) -0.001(2)
C12B 0.036(3) 0.020(3) 0.021(3) 0.002(2) 0.005(3) 0.001(2)
C13B 0.031(3) 0.023(3) 0.011(3) -0.003(2) 0.004(2) 0.002(2)
C14B 0.051(4) 0.037(4) 0.018(3) 0.008(3) 0.004(3) 0.000(3)
O3B 0.0133(17) 0.0214(19) 0.0191(19) 0.0019(15) -0.0009(15) 0.0005(14)
O4B 0.0170(18) 0.029(2) 0.0181(19) 0.0010(15) 0.0098(15) 0.0026(15)
O5B 0.027(2) 0.0147(16) 0.019(2) -0.0006(14) 0.0046(17) -0.0024(14)
S1B 0.0182(6) 0.0163(6) 0.0153(7) -0.0003(5) 0.0048(5) -0.0005(5)
O1W 0.0179(18) 0.0178(18) 0.027(2) -0.0071(17) 0.0004(16) -0.0004(16)
O2W 0.024(2) 0.0151(18) 0.018(2) 0.0027(15) 0.0059(17) 0.0010(15)
O3W 0.0197(19) 0.0205(19) 0.019(2) -0.0055(16) 0.0072(16) -0.0029(15)

loop_
_atom_type_symbol
_atom_type_description
_atom_type_scat_dispersion_real
_atom_type_scat_dispersion_imag
_atom_type_scat_source
C C 0.0033 0.0016 'International Tables Vol C Tables 4.2.6.8 and 6.1.1.4'
H H 0.0000 0.0000 'International Tables Vol C Tables 4.2.6.8 and 6.1.1.4'
F F 0.0171 0.0103 'International Tables Vol C Tables 4.2.6.8 and 6.1.1.4'
N N 0.0061 0.0033 'International Tables Vol C Tables 4.2.6.8 and 6.1.1.4'
O O 0.0106 0.0060 'International Tables Vol C Tables 4.2.6.8 and 6.1.1.4'
S S 0.1246 0.1234 'International Tables Vol C Tables 4.2.6.8 and 6.1.1.4'

loop_
_geom_angle_atom_site_label_1
_geom_angle_atom_site_label_2
_geom_angle_atom_site_label_3
_geom_angle
_geom_angle_site_symmetry_1
_geom_angle_site_symmetry_3
_geom_angle_publ_flag
C6 C1 C2 122.2(5) . . ?
C6 C1 N1 115.1(5) . . ?
C2 C1 N1 122.7(5) . . ?
C1 C2 C3 117.2(5) . . ?
C1 C2 C7 125.5(5) . . ?
C3 C2 C7 117.2(5) . . ?
C4 C3 C2 120.4(5) . . ?
C4 C3 H3 119.8 . . ?
C2 C3 H3 119.8 . . ?
C5 C4 C3 121.5(5) . . ?
C5 C4 N2 119.5(5) . . ?
C3 C4 N2 118.9(5) . . ?
C4 C5 C6 118.7(5) . . ?
C4 C5 H5 120.6 . . ?
C6 C5 H5 120.6 . . ?
C1 C6 C5 119.9(5) . . ?
C1 C6 H6 120.0 . . ?
C5 C6 H6 120.0 . . ?
F3 C7 F1 107.6(5) . . ?
F3 C7 F2 105.8(5) . . ?
F1 C7 F2 105.7(4) . . ?
F3 C7 C2 110.9(5) . . ?
F1 C7 C2 115.3(4) . . ?
F2 C7 C2 110.9(5) . . ?
O2 N1 O1 123.0(5) . . ?
O2 N1 C1 118.2(5) . . ?
O1 N1 C1 118.7(5) . . ?
C4 N2 H2NB 115(4) . . ?
C4 N2 H2NA 115(4) . . ?
H2NB N2 H2NA 105(5) . . ?
C4 N2 H2NC 113(4) . . ?
H2NB N2 H2NC 102(5) . . ?
H2NA N2 H2NC 105(6) . . ?
C9A C8A C13A 119.7(5) . . ?
C9A C8A S1A 120.4(4) . . ?
C13A C8A S1A 119.7(4) . . ?
C10A C9A C8A 119.4(5) . . ?
C10A C9A H9A 120.3 . . ?
C8A C9A H9A 120.3 . . ?
C11A C10A C9A 121.6(5) . . ?
C11A C10A H10A 119.2 . . ?
C9A C10A H10A 119.2 . . ?
C10A C11A C12A 118.3(5) . . ?
C10A C11A C14A 120.7(5) . . ?
C12A C11A C14A 121.0(5) . . ?
C13A C12A C11A 121.1(5) . . ?
C13A C12A H12A 119.4 . . ?
C11A C12A H12A 119.4 . . ?
C12A C13A C8A 119.8(5) . . ?
C12A C13A H13A 120.1 . . ?
C8A C13A H13A 120.1 . . ?
C11A C14A H14A 109.5 . . ?
C11A C14A H14B 109.5 . . ?
H14A C14A H14B 109.5 . . ?
C11A C14A H14C 109.5 . . ?
H14A C14A H14C 109.5 . . ?
H14B C14A H14C 109.5 . . ?
O4A S1A O5A 113.2(2) . . ?
O4A S1A O3A 111.9(2) . . ?
O5A S1A O3A 111.3(2) . . ?
O4A S1A C8A 106.5(2) . . ?
O5A S1A C8A 106.7(2) . . ?
O3A S1A C8A 106.6(2) . . ?
C9B C8B C13B 120.3(5) . . ?
C9B C8B S1B 121.1(4) . . ?
C13B C8B S1B 118.5(4) . . ?
C8B C9B C10B 119.0(5) . . ?
C8B C9B H9B 120.5 . . ?
C10B C9B H9B 120.5 . . ?
C11B C10B C9B 121.8(5) . . ?
C11B C10B H10B 119.1 . . ?
C9B C10B H10B 119.1 . . ?
C10B C11B C12B 117.5(5) . . ?
C10B C11B C14B 120.7(5) . . ?
C12B C11B C14B 121.7(5) . . ?
C13B C12B C11B 121.4(5) . . ?
C13B C12B H12B 119.3 . . ?
C11B C12B H12B 119.3 . . ?
C12B C13B C8B 119.9(5) . . ?
C12B C13B H13B 120.1 . . ?
C8B C13B H13B 120.1 . . ?
C11B C14B H14D 109.5 . . ?
C11B C14B H14E 109.5 . . ?
H14D C14B H14E 109.5 . . ?
C11B C14B H14F 109.5 . . ?
H14D C14B H14F 109.5 . . ?
H14E C14B H14F 109.5 . . ?
O4B S1B O5B 112.9(2) . . ?
O4B S1B O3B 112.0(2) . . ?
O5B S1B O3B 111.8(2) . . ?
O4B S1B C8B 107.5(2) . . ?
O5B S1B C8B 106.7(2) . . ?
O3B S1B C8B 105.5(2) . . ?
H1W O1W H2W 104(5) . . ?
H4W O2W H3W 109(5) . . ?
H5W O3W H6W 104(5) . . ?
H5W O3W H7W 114(5) . . ?
H6W O3W H7W 110(5) . . ?

loop_
_geom_bond_atom_site_label_1
_geom_bond_atom_site_label_2
_geom_bond_distance
_geom_bond_site_symmetry_2
_geom_bond_publ_flag
C1 C6 1.379(7) . ?
C1 C2 1.394(7) . ?
C1 N1 1.478(7) . ?
C2 C3 1.395(7) . ?
C2 C7 1.513(7) . ?
C3 C4 1.389(7) . ?
C3 H3 0.9500 . ?
C4 C5 1.374(7) . ?
C4 N2 1.456(7) . ?
C5 C6 1.388(7) . ?
C5 H5 0.9500 . ?
C6 H6 0.9500 . ?
C7 F3 1.308(6) . ?
C7 F1 1.319(6) . ?
C7 F2 1.349(7) . ?
N1 O2 1.205(6) . ?
N1 O1 1.205(6) . ?
N2 H2NB 0.97(7) . ?
N2 H2NA 0.86(6) . ?
N2 H2NC 0.84(7) . ?
C8A C9A 1.390(7) . ?
C8A C13A 1.401(7) . ?
C8A S1A 1.762(5) . ?
C9A C10A 1.386(7) . ?
C9A H9A 0.9500 . ?
C10A C11A 1.385(7) . ?
C10A H10A 0.9500 . ?
C11A C12A 1.398(8) . ?
C11A C14A 1.507(8) . ?
C12A C13A 1.375(8) . ?
C12A H12A 0.9500 . ?
C13A H13A 0.9500 . ?
C14A H14A 0.9800 . ?
C14A H14B 0.9800 . ?
C14A H14C 0.9800 . ?
O3A S1A 1.468(3) . ?
O4A S1A 1.457(3) . ?
O5A S1A 1.458(3) . ?
C8B C9B 1.384(7) . ?
C8B C13B 1.390(7) . ?
C8B S1B 1.763(5) . ?
C9B C10B 1.393(7) . ?
C9B H9B 0.9500 . ?
C10B C11B 1.393(7) . ?
C10B H10B 0.9500 . ?
C11B C12B 1.401(7) . ?
C11B C14B 1.493(7) . ?
C12B C13B 1.377(7) . ?
C12B H12B 0.9500 . ?
C13B H13B 0.9500 . ?
C14B H14D 0.9800 . ?
C14B H14E 0.9800 . ?
C14B H14F 0.9800 . ?
O3B S1B 1.470(3) . ?
O4B S1B 1.458(3) . ?
O5B S1B 1.463(3) . ?
O1W H1W 0.89(3) . ?
O1W H2W 0.85(3) . ?
O2W H4W 0.88(2) . ?
O2W H3W 0.90(2) . ?
O3W H5W 0.93(3) . ?
O3W H6W 0.92(3) . ?
O3W H7W 0.89(2) . ?

loop_
_geom_hbond_atom_site_label_D
_geom_hbond_atom_site_label_H
_geom_hbond_atom_site_label_A
_geom_hbond_distance_DH
_geom_hbond_distance_HA
_geom_hbond_distance_DA
_geom_hbond_angle_DHA
_geom_hbond_site_symmetry_A
_geom_hbond_publ_flag
N2 H2NC O3A 0.84(7) 2.07(7) 2.797(6) 145(6) . yes
O1W H1W O3A 0.89(3) 1.85(3) 2.740(5) 175(6) . yes
O1W H2W O3B 0.85(3) 1.97(3) 2.814(5) 171(6) . yes
O2W H3W O5B 0.90(2) 1.81(3) 2.700(5) 173(4) . yes
O3W H7W O2W 0.89(2) 1.54(2) 2.431(5) 174(5) . yes
N2 H2NB O3B 0.97(7) 1.80(7) 2.745(6) 163(6) 1_565 yes
N2 H2NA O5A 0.86(6) 2.10(6) 2.904(6) 155(5) 1_565 yes
N2 H2NB S1B 0.97(7) 2.92(7) 3.870(5) 164(5) 1_565 yes
C3 H3 O5B 0.95 2.65 3.574(6) 165.3 1_565 yes
C13B H13B O2W 0.95 2.61 3.482(6) 152.7 1_565 yes
N2 H2NA O1W 0.86(6) 2.40(6) 2.951(6) 122(5) 2_656 yes
O2W H4W O1W 0.88(2) 1.73(3) 2.602(5) 168(5) 1_545 yes
C9B H9B F3 0.95 2.54 3.093(6) 117.0 1_545 yes
O3W H5W O4B 0.93(3) 1.77(3) 2.689(5) 173(5) 2_546 yes
O3W H5W S1B 0.93(3) 2.97(3) 3.876(4) 166(4) 2_546 yes
O3W H6W O4A 0.92(3) 1.74(3) 2.633(5) 165(5) 2_646 yes
O3W H6W S1A 0.92(3) 2.78(4) 3.568(4) 145(4) 2_646 yes
C9B H9B O2 0.95 2.56 3.139(7) 119.7 1_445 yes
O1W H1W S1A 0.89(3) 2.84(3) 3.673(4) 156(5) . yes
O1W H2W S1B 0.85(3) 2.93(3) 3.720(4) 156(5) . yes
O2W H3W S1B 0.90(2) 2.79(4) 3.563(4) 145(4) . yes

loop_
_geom_torsion_atom_site_label_1
_geom_torsion_atom_site_label_2
_geom_torsion_atom_site_label_3
_geom_torsion_atom_site_label_4
_geom_torsion
_geom_torsion_site_symmetry_1
_geom_torsion_site_symmetry_2
_geom_torsion_site_symmetry_3
_geom_torsion_site_symmetry_4
_geom_torsion_publ_flag
C6 C1 C2 C3 -1.4(7) . . . . ?
N1 C1 C2 C3 178.1(5) . . . . ?
C6 C1 C2 C7 175.3(5) . . . . ?
N1 C1 C2 C7 -5.2(8) . . . . ?
C1 C2 C3 C4 0.9(7) . . . . ?
C7 C2 C3 C4 -176.1(4) . . . . ?
C2 C3 C4 C5 0.3(7) . . . . ?
C2 C3 C4 N2 179.9(5) . . . . ?
C3 C4 C5 C6 -1.0(7) . . . . ?
N2 C4 C5 C6 179.4(5) . . . . ?
C2 C1 C6 C5 0.7(8) . . . . ?
N1 C1 C6 C5 -178.8(5) . . . . ?
C4 C5 C6 C1 0.5(7) . . . . ?
C1 C2 C7 F3 -163.6(5) . . . . ?
C3 C2 C7 F3 13.1(7) . . . . ?
C1 C2 C7 F1 73.8(7) . . . . ?
C3 C2 C7 F1 -109.6(5) . . . . ?
C1 C2 C7 F2 -46.4(7) . . . . ?
C3 C2 C7 F2 130.3(5) . . . . ?
C6 C1 N1 O2 -21.9(7) . . . . ?
C2 C1 N1 O2 158.7(5) . . . . ?
C6 C1 N1 O1 153.5(5) . . . . ?
C2 C1 N1 O1 -26.0(8) . . . . ?
C13A C8A C9A C10A 0.6(7) . . . . ?
S1A C8A C9A C10A 177.2(4) . . . . ?
C8A C9A C10A C11A -0.1(8) . . . . ?
C9A C10A C11A C12A -0.5(8) . . . . ?
C9A C10A C11A C14A 178.6(5) . . . . ?
C10A C11A C12A C13A 0.6(8) . . . . ?
C14A C11A C12A C13A -178.5(5) . . . . ?
C11A C12A C13A C8A -0.1(8) . . . . ?
C9A C8A C13A C12A -0.5(7) . . . . ?
S1A C8A C13A C12A -177.1(4) . . . . ?
C9A C8A S1A O4A 14.8(4) . . . . ?
C13A C8A S1A O4A -168.6(4) . . . . ?
C9A C8A S1A O5A -106.4(4) . . . . ?
C13A C8A S1A O5A 70.2(4) . . . . ?
C9A C8A S1A O3A 134.5(4) . . . . ?
C13A C8A S1A O3A -48.9(4) . . . . ?
C13B C8B C9B C10B 0.1(8) . . . . ?
S1B C8B C9B C10B 179.6(4) . . . . ?
C8B C9B C10B C11B -0.5(8) . . . . ?
C9B C10B C11B C12B 0.6(9) . . . . ?
C9B C10B C11B C14B 179.1(5) . . . . ?
C10B C11B C12B C13B -0.3(8) . . . . ?
C14B C11B C12B C13B -178.8(5) . . . . ?
C11B C12B C13B C8B -0.1(8) . . . . ?
C9B C8B C13B C12B 0.1(8) . . . . ?
S1B C8B C13B C12B -179.4(4) . . . . ?
C9B C8B S1B O4B -116.7(4) . . . . ?
C13B C8B S1B O4B 62.7(5) . . . . ?
C9B C8B S1B O5B 4.6(5) . . . . ?
C13B C8B S1B O5B -175.9(4) . . . . ?
C9B C8B S1B O3B 123.6(4) . . . . ?
C13B C8B S1B O3B -56.9(5) . . . . ?
